data_7201412
loop_
_publ_author_name
'Miyazaki, Eigo'
'Kaku, Ayaka'
'Mori, Hiroki'
'Iwatani, Masahito'
'Takimiya, Kazuo'

_publ_section_title
;
 5-Hexylthiophene-fused porphyrazines: new soluble phthalocyanines for
 solution-processed organic electronic devices
;
_journal_issue 33
_journal_name_full 'Journal of Materials Chemistry'
_journal_page_first 5913
_journal_paper_doi 10.1039/b910824f
_journal_volume 19
_journal_year 2009
_chemical_formula_moiety C48H58N8S4
_chemical_formula_sum 'C48 H58 N8 S4'
_chemical_formula_weight 875.26
_chemical_name_common C6-H2TPz
_chemical_name_systematic
; 
C6-H2TPz 
;
_space_group_IT_number 14
_symmetry_cell_setting monoclinic
_symmetry_Int_Tables_number 14
_symmetry_space_group_name_Hall '-P 2ybc'
_symmetry_space_group_name_H-M 'P 1 21/c 1'
_atom_sites_solution_hydrogens geom
_atom_sites_solution_primary direct
_atom_sites_solution_secondary difmap
_audit_creation_method SHELXL-97
_cell_angle_alpha 90.00
_cell_angle_beta 103.433(18)
_cell_angle_gamma 90.00
_cell_formula_units_Z 2
_cell_length_a 17.173(8)
_cell_length_b 6.043(3)
_cell_length_c 22.627(13)
_cell_measurement_reflns_used 9340
_cell_measurement_temperature 150(2)
_cell_measurement_theta_max 27.5
_cell_measurement_theta_min 1.7
_cell_volume 2284(2)
_computing_structure_refinement 'SHELXL-97 (Sheldrick, 1997)'
_computing_structure_solution 'SHELXS-97 (Sheldrick, 1990)'
_diffrn_ambient_temperature 150(2)
_diffrn_detector_area_resol_mean 10.00
_diffrn_measured_fraction_theta_full 0.946
_diffrn_measured_fraction_theta_max 0.946
_diffrn_measurement_device_type 'Rigaku RAXIS-RAPID Imaging Plate'
_diffrn_measurement_method \w
_diffrn_radiation_monochromator graphite
_diffrn_radiation_source 'fine-focus sealed tube'
_diffrn_radiation_type MoK\a
_diffrn_radiation_wavelength 0.71069
_diffrn_reflns_av_R_equivalents 0.0781
_diffrn_reflns_av_sigmaI/netI 0.0791
_diffrn_reflns_limit_h_max 22
_diffrn_reflns_limit_h_min -22
_diffrn_reflns_limit_k_max 7
_diffrn_reflns_limit_k_min -7
_diffrn_reflns_limit_l_max 29
_diffrn_reflns_limit_l_min -29
_diffrn_reflns_number 17703
_diffrn_reflns_theta_full 27.48
_diffrn_reflns_theta_max 27.48
_diffrn_reflns_theta_min 1.85
_diffrn_standards_number 18759
_exptl_absorpt_coefficient_mu 0.252
_exptl_absorpt_correction_T_max 0.988
_exptl_absorpt_correction_T_min 0.261
_exptl_absorpt_correction_type multi-scan
_exptl_absorpt_process_details '(Higashi, 1995)'
_exptl_crystal_colour dark
_exptl_crystal_density_diffrn 1.273
_exptl_crystal_density_method 'not measured'
_exptl_crystal_description platelet
_exptl_crystal_F_000 932
_exptl_crystal_size_max 0.450
_exptl_crystal_size_mid 0.450
_exptl_crystal_size_min 0.050
_refine_diff_density_max 0.610
_refine_diff_density_min -0.400
_refine_diff_density_rms 0.084
_refine_ls_extinction_coef 0.0000
_refine_ls_extinction_method none
_refine_ls_goodness_of_fit_ref 0.970
_refine_ls_hydrogen_treatment noref
_refine_ls_matrix_type full
_refine_ls_number_parameters 277
_refine_ls_number_reflns 4960
_refine_ls_number_restraints 24
_refine_ls_restrained_S_all 0.972
_refine_ls_R_factor_all 0.1696
_refine_ls_R_factor_gt 0.0912
_refine_ls_shift/su_max 0.000
_refine_ls_shift/su_mean 0.000
_refine_ls_structure_factor_coef Fsqd
_refine_ls_weighting_details 'calc w=1/[\s^2^(Fo^2^)+(0.2000P)^2^+0.0000P] where P=(Fo^2^+2Fc^2^)/3'
_refine_ls_weighting_scheme calc
_refine_ls_wR_factor_gt 0.2590
_refine_ls_wR_factor_ref 0.3330
_reflns_number_gt 2231
_reflns_number_total 4960
_reflns_threshold_expression >2sigma(I)
_cod_data_source_file b910824f.txt
_cod_data_source_block C6-H2TPz
_cod_database_code 7201412

loop_
_symmetry_equiv_pos_as_xyz
'x, y, z'
'-x, y+1/2, -z+1/2'
'-x, -y, -z'
'x, -y-1/2, z-1/2'

loop_
_atom_site_label
_atom_site_type_symbol
_atom_site_fract_x
_atom_site_fract_y
_atom_site_fract_z
_atom_site_U_iso_or_equiv
_atom_site_adp_type
_atom_site_occupancy
_atom_site_symmetry_multiplicity
_atom_site_calc_flag
_atom_site_refinement_flags
_atom_site_disorder_assembly
_atom_site_disorder_group
N1 N 0.5276(2) 0.1026(6) 0.42370(16) 0.0671(9) Uani 1 1 d . A .
H1 H 0.5179 0.0618 0.4665 0.111 Uiso 1 1 d . . .
N2 N 0.6263(2) -0.1784(6) 0.41746(16) 0.0697(10) Uani 1 1 d . A .
N3 N 0.5718(2) -0.2481(6) 0.50534(15) 0.0651(9) Uani 1 1 d . A .
N4 N 0.5520(2) -0.4369(6) 0.59599(16) 0.0695(10) Uani 1 1 d . . .
S1 S 0.5466(3) 0.4993(7) 0.28914(16) 0.0850(10) Uani 0.50 1 d PD A 2
S2 S 0.6514(2) 0.1451(8) 0.29770(18) 0.0670(7) Uani 0.50 1 d PD A 1
S3 S 0.7390(3) -0.6407(9) 0.4650(3) 0.0911(12) Uani 0.50 1 d PD A 2
S4 S 0.6934(3) -0.7981(6) 0.56474(17) 0.0655(7) Uani 0.50 1 d PD A 1
C1 C 0.5005(3) 0.2957(8) 0.3930(2) 0.0670(11) Uani 1 1 d . . .
C2 C 0.5427(3) 0.3149(7) 0.34513(19) 0.0672(11) Uani 1 1 d D . .
C3 C 0.6183(8) 0.3389(19) 0.2667(6) 0.0850(10) Uani 0.50 1 d PD A 2
C4 C 0.6400(11) 0.152(3) 0.3023(8) 0.0850(10) Uani 0.50 1 d PD A 2
H2 H 0.6785 0.0504 0.2975 0.102 Uiso 0.50 1 calc PR A 2
C5 C 0.5932(3) 0.1395(8) 0.34883(19) 0.0688(12) Uani 1 1 d D A .
C6 C 0.6089(6) 0.3956(16) 0.2697(5) 0.0670(7) Uani 0.50 1 d PD A 1
C7 C 0.5549(10) 0.466(3) 0.3024(7) 0.0670(7) Uani 0.50 1 d PD A 1
H3 H 0.5292 0.6027 0.2962 0.080 Uiso 0.50 1 calc PR A 1
C8 C 0.5842(3) 0.0024(8) 0.3988(2) 0.0702(12) Uani 1 1 d . . .
C9 C 0.6197(3) -0.2920(8) 0.4660(2) 0.0688(11) Uani 1 1 d . . .
C10 C 0.6668(3) -0.4880(8) 0.4857(2) 0.0689(12) Uani 1 1 d D A .
C11 C 0.7410(8) -0.822(2) 0.5247(5) 0.0911(12) Uani 0.50 1 d PD A 2
C12 C 0.6887(12) -0.767(3) 0.5603(9) 0.0911(12) Uani 0.50 1 d PD A 2
H4 H 0.6821 -0.8444 0.5943 0.109 Uiso 0.50 1 calc PR A 2
C13 C 0.6451(3) -0.5650(8) 0.5359(2) 0.0693(12) Uani 1 1 d D . .
C14 C 0.7436(7) -0.8054(18) 0.5063(4) 0.0655(7) Uani 0.50 1 d PD A 1
C15 C 0.7199(10) -0.627(3) 0.4668(8) 0.0655(7) Uani 0.50 1 d PD A 1
H5 H 0.7380 -0.6043 0.4317 0.079 Uiso 0.50 1 calc PR A 1
C16 C 0.5865(3) -0.4127(7) 0.5490(2) 0.0681(11) Uani 1 1 d . A .
C17 C 0.6435(4) 0.4811(16) 0.2196(3) 0.138(3) Uani 1 1 d . . .
H6 H 0.6016 0.5784 0.1977 0.169 Uiso 1 1 d . . .
H7 H 0.6519 0.3702 0.1915 0.169 Uiso 1 1 d . . .
C18 C 0.7153(5) 0.6107(10) 0.2385(3) 0.111(2) Uani 1 1 d . A .
H8 H 0.7062 0.7163 0.2679 0.139 Uiso 1 1 d . . .
H9 H 0.7565 0.5102 0.2596 0.139 Uiso 1 1 d . . .
C19 C 0.7510(4) 0.7328(11) 0.1956(3) 0.1022(18) Uani 1 1 d . . .
H10 H 0.7100 0.8295 0.1728 0.129 Uiso 1 1 d . . .
H11 H 0.7637 0.6278 0.1672 0.129 Uiso 1 1 d . . .
C20 C 0.8224(5) 0.8699(11) 0.2195(3) 0.123(2) Uani 1 1 d . A .
H12 H 0.8100 0.9648 0.2498 0.154 Uiso 1 1 d . . .
H13 H 0.8638 0.7677 0.2405 0.154 Uiso 1 1 d . . .
C21 C 0.8588(4) 1.0021(13) 0.1809(3) 0.116(2) Uani 1 1 d . . .
H14 H 0.8188 1.1044 0.1593 0.145 Uiso 1 1 d . . .
H15 H 0.8737 0.9086 0.1509 0.145 Uiso 1 1 d . . .
C22 C 0.9282(5) 1.1380(12) 0.2073(3) 0.121(2) Uani 1 1 d . A .
H16 H 0.9467 1.2173 0.1769 0.146 Uiso 1 1 d . . .
H17 H 0.9163 1.2357 0.2361 0.146 Uiso 1 1 d . . .
H18 H 0.9713 1.0404 0.2275 0.146 Uiso 1 1 d . . .
C23 C 0.8003(4) -0.9962(11) 0.5121(4) 0.129(3) Uani 1 1 d . . .
H19 H 0.8101 -0.9980 0.4717 0.162 Uiso 1 1 d . . .
H20 H 0.7748 -1.1341 0.5174 0.162 Uiso 1 1 d . . .
C24 C 0.8770(3) -0.9838(9) 0.5561(3) 0.0880(15) Uani 1 1 d . A .
H21 H 0.9028 -0.8465 0.5516 0.113 Uiso 1 1 d . . .
H22 H 0.8683 -0.9887 0.5965 0.113 Uiso 1 1 d . . .
C25 C 0.9331(4) -1.1739(11) 0.5495(3) 0.1066(19) Uani 1 1 d . . .
H23 H 0.9447 -1.1675 0.5093 0.135 Uiso 1 1 d . . .
H24 H 0.9071 -1.3138 0.5517 0.135 Uiso 1 1 d . . .
C26 C 1.0094(4) -1.1728(16) 0.5964(3) 0.141(3) Uani 1 1 d . A .
H25 H 1.0403 -1.0338 0.5927 0.182 Uiso 1 1 d . . .
H26 H 1.0002 -1.1629 0.6370 0.182 Uiso 1 1 d . . .
C27 C 1.0629(6) -1.382(2) 0.5890(4) 0.197(6) Uani 1 1 d . . .
H27 H 1.0813 -1.3664 0.5525 0.232 Uiso 1 1 d . . .
H28 H 1.0259 -1.5087 0.5825 0.232 Uiso 1 1 d . . .
C28 C 1.1222(8) -1.436(2) 0.6336(5) 0.226(7) Uani 1 1 d . A .
H29 H 1.1609 -1.3145 0.6402 0.248 Uiso 1 1 d . . .
H30 H 1.1054 -1.4572 0.6702 0.248 Uiso 1 1 d . . .
H31 H 1.1496 -1.5644 0.6249 0.248 Uiso 1 1 d . . .

loop_
_atom_site_aniso_label
_atom_site_aniso_U_11
_atom_site_aniso_U_22
_atom_site_aniso_U_33
_atom_site_aniso_U_23
_atom_site_aniso_U_13
_atom_site_aniso_U_12
N1 0.076(2) 0.070(2) 0.058(2) -0.0025(16) 0.0197(17) 0.002(2)
N2 0.074(2) 0.074(2) 0.063(2) -0.0022(18) 0.0197(18) 0.004(2)
N3 0.068(2) 0.069(2) 0.059(2) -0.0049(16) 0.0174(17) 0.0002(18)
N4 0.072(2) 0.074(2) 0.063(2) -0.0026(17) 0.0186(18) 0.007(2)
S1 0.103(2) 0.089(2) 0.064(2) 0.0009(14) 0.0217(18) 0.0017(16)
S2 0.0673(15) 0.0846(15) 0.0524(13) 0.0010(11) 0.0209(10) 0.0040(13)
S3 0.089(3) 0.091(2) 0.096(2) -0.0088(15) 0.028(2) 0.0051(19)
S4 0.0774(16) 0.0613(15) 0.0577(13) -0.0017(11) 0.0156(11) 0.0087(12)
C1 0.074(3) 0.071(3) 0.056(2) -0.005(2) 0.014(2) -0.005(2)
C2 0.074(3) 0.071(3) 0.057(2) -0.003(2) 0.016(2) 0.001(2)
C3 0.103(2) 0.089(2) 0.064(2) 0.0009(14) 0.0217(18) 0.0017(16)
C4 0.103(2) 0.089(2) 0.064(2) 0.0009(14) 0.0217(18) 0.0017(16)
C5 0.072(3) 0.081(3) 0.054(2) -0.004(2) 0.016(2) 0.001(2)
C6 0.0673(15) 0.0846(15) 0.0524(13) 0.0010(11) 0.0209(10) 0.0040(13)
C7 0.0673(15) 0.0846(15) 0.0524(13) 0.0010(11) 0.0209(10) 0.0040(13)
C8 0.079(3) 0.080(3) 0.053(2) -0.010(2) 0.018(2) -0.002(3)
C9 0.073(3) 0.073(3) 0.061(3) -0.006(2) 0.018(2) -0.004(2)
C10 0.073(3) 0.073(3) 0.062(3) -0.004(2) 0.019(2) 0.003(2)
C11 0.089(3) 0.091(2) 0.096(2) -0.0088(15) 0.028(2) 0.0051(19)
C12 0.089(3) 0.091(2) 0.096(2) -0.0088(15) 0.028(2) 0.0051(19)
C13 0.074(3) 0.069(3) 0.065(3) -0.005(2) 0.016(2) 0.004(2)
C14 0.0774(16) 0.0613(15) 0.0577(13) -0.0017(11) 0.0156(11) 0.0087(12)
C15 0.0774(16) 0.0613(15) 0.0577(13) -0.0017(11) 0.0156(11) 0.0087(12)
C16 0.079(3) 0.068(3) 0.058(3) -0.006(2) 0.016(2) -0.003(2)
C17 0.113(5) 0.233(9) 0.071(4) 0.029(5) 0.028(3) -0.051(6)
C18 0.152(6) 0.088(4) 0.113(5) -0.007(3) 0.071(4) -0.024(4)
C19 0.095(4) 0.123(5) 0.091(4) 0.014(3) 0.027(3) -0.008(4)
C20 0.163(6) 0.107(5) 0.114(5) -0.001(4) 0.064(5) -0.028(5)
C21 0.111(5) 0.155(6) 0.083(4) 0.026(4) 0.024(3) -0.016(5)
C22 0.144(6) 0.116(5) 0.106(5) 0.007(4) 0.036(4) -0.032(5)
C23 0.094(4) 0.095(4) 0.180(8) -0.036(4) -0.001(4) 0.022(4)
C24 0.084(3) 0.089(4) 0.092(4) 0.000(3) 0.022(3) 0.010(3)
C25 0.105(4) 0.109(5) 0.112(5) 0.014(4) 0.038(4) 0.023(4)
C26 0.116(5) 0.219(9) 0.095(5) 0.044(5) 0.038(4) 0.067(6)
C27 0.162(8) 0.340(15) 0.104(6) 0.061(8) 0.059(6) 0.148(9)
C28 0.245(12) 0.323(16) 0.136(8) 0.084(10) 0.098(9) 0.151(12)

loop_
_atom_type_symbol
_atom_type_description
_atom_type_scat_dispersion_real
_atom_type_scat_dispersion_imag
_atom_type_scat_source
C C 0.0033 0.0016 'International Tables Vol C Tables 4.2.6.8 and 6.1.1.4'
H H 0.0000 0.0000 'International Tables Vol C Tables 4.2.6.8 and 6.1.1.4'
N N 0.0061 0.0033 'International Tables Vol C Tables 4.2.6.8 and 6.1.1.4'
S S 0.1246 0.1234 'International Tables Vol C Tables 4.2.6.8 and 6.1.1.4'

loop_
_geom_angle_atom_site_label_1
_geom_angle_atom_site_label_2
_geom_angle_atom_site_label_3
_geom_angle
_geom_angle_site_symmetry_1
_geom_angle_site_symmetry_3
_geom_angle_publ_flag
C8 N1 C1 110.7(4) . . yes
C9 N2 C8 123.2(4) . . yes
C9 N3 C16 106.7(4) . . yes
C1 N4 C16 122.1(4) 3_656 . yes
C2 S1 C3 90.3(5) . . yes
C5 S2 C6 90.0(4) . . yes
C10 S3 C11 90.7(5) . . yes
C13 S4 C14 90.7(4) . . yes
N4 C1 N1 128.5(4) 3_656 . yes
N4 C1 C2 125.4(4) 3_656 . yes
N1 C1 C2 106.1(4) . . yes
C5 C2 C7 111.1(7) . . yes
C5 C2 C1 108.4(4) . . yes
C7 C2 C1 139.8(8) . . yes
C5 C2 S1 115.0(4) . . yes
C7 C2 S1 6.4(8) . . yes
C1 C2 S1 136.6(4) . . yes
C4 C3 C17 142.4(12) . . yes
C4 C3 S1 113.4(12) . . yes
C17 C3 S1 103.2(7) . . yes
C3 C4 C5 110.1(15) . . yes
C2 C5 C8 108.2(4) . . yes
C2 C5 C4 111.2(9) . . yes
C8 C5 C4 140.5(9) . . yes
C2 C5 S2 114.3(4) . . yes
C8 C5 S2 137.4(4) . . yes
C4 C5 S2 3.4(9) . . yes
C7 C6 C17 137.4(11) . . yes
C7 C6 S2 110.7(10) . . yes
C17 C6 S2 111.8(6) . . yes
C6 C7 C2 113.5(13) . . yes
N2 C8 N1 128.3(4) . . yes
N2 C8 C5 125.1(4) . . yes
N1 C8 C5 106.6(4) . . yes
N2 C9 N3 128.2(4) . . yes
N2 C9 C10 122.2(4) . . yes
N3 C9 C10 109.6(4) . . yes
C13 C10 C15 112.4(7) . . yes
C13 C10 C9 107.2(4) . . yes
C15 C10 C9 140.1(8) . . yes
C13 C10 S3 113.9(4) . . yes
C15 C10 S3 5.5(10) . . yes
C9 C10 S3 138.9(4) . . yes
C12 C11 C23 145.5(13) . . yes
C12 C11 S3 113.9(12) . . yes
C23 C11 S3 100.5(7) . . yes
C11 C12 C13 109.0(16) . . yes
C10 C13 C16 107.0(4) . . yes
C10 C13 C12 112.6(9) . . yes
C16 C13 C12 140.3(9) . . yes
C10 C13 S4 113.8(4) . . yes
C16 C13 S4 139.1(4) . . yes
C12 C13 S4 1.3(10) . . yes
C15 C14 C23 137.5(10) . . yes
C15 C14 S4 110.1(9) . . yes
C23 C14 S4 112.4(7) . . yes
C10 C15 C14 112.8(12) . . yes
N4 C16 N3 127.2(4) . . yes
N4 C16 C13 123.4(4) . . yes
N3 C16 C13 109.4(4) . . yes
C18 C17 C6 115.3(7) . . yes
C18 C17 C3 117.8(7) . . yes
C6 C17 C3 15.0(6) . . yes
C17 C18 C19 122.6(6) . . yes
C18 C19 C20 118.8(6) . . yes
C21 C20 C19 122.3(7) . . yes
C20 C21 C22 119.7(6) . . yes
C24 C23 C14 119.2(6) . . yes
C24 C23 C11 111.7(7) . . yes
C14 C23 C11 16.7(5) . . yes
C23 C24 C25 112.6(5) . . yes
C26 C25 C24 113.5(6) . . yes
C25 C26 C27 110.9(8) . . yes
C28 C27 C26 119.1(11) . . yes

loop_
_geom_bond_atom_site_label_1
_geom_bond_atom_site_label_2
_geom_bond_distance
_geom_bond_site_symmetry_2
_geom_bond_publ_flag
N1 C8 1.371(6) . yes
N1 C1 1.382(6) . yes
N2 C9 1.322(6) . yes
N2 C8 1.324(6) . yes
N3 C9 1.371(6) . yes
N3 C16 1.383(6) . yes
N4 C1 1.307(6) 3_656 yes
N4 C16 1.341(5) . yes
S1 C2 1.700(5) . yes
S1 C3 1.734(11) . yes
S2 C5 1.696(5) . yes
S2 C6 1.735(10) . yes
S3 C10 1.696(6) . yes
S3 C11 1.733(11) . yes
S4 C13 1.687(6) . yes
S4 C14 1.738(9) . yes
C1 N4 1.307(6) 3_656 yes
C1 C2 1.441(6) . yes
C2 C5 1.360(6) . yes
C2 C7 1.383(13) . yes
C3 C4 1.385(17) . yes
C3 C17 1.508(16) . yes
C4 C5 1.466(14) . yes
C5 C8 1.438(6) . yes
C6 C7 1.380(15) . yes
C6 C17 1.491(12) . yes
C9 C10 1.446(7) . yes
C10 C13 1.357(6) . yes
C10 C15 1.377(13) . yes
C11 C12 1.379(17) . yes
C11 C23 1.537(15) . yes
C12 C13 1.469(16) . yes
C13 C16 1.445(6) . yes
C14 C15 1.399(15) . yes
C14 C23 1.496(13) . yes
C17 C18 1.440(9) . yes
C18 C19 1.462(8) . yes
C19 C20 1.474(9) . yes
C20 C21 1.431(9) . yes
C21 C22 1.456(10) . yes
C23 C24 1.458(9) . yes
C24 C25 1.529(8) . yes
C25 C26 1.483(10) . yes
C26 C27 1.592(12) . yes
C27 C28 1.297(13) . yes

loop_
_geom_torsion_atom_site_label_1
_geom_torsion_atom_site_label_2
_geom_torsion_atom_site_label_3
_geom_torsion_atom_site_label_4
_geom_torsion
_geom_torsion_site_symmetry_1
_geom_torsion_site_symmetry_2
_geom_torsion_site_symmetry_3
_geom_torsion_site_symmetry_4
_geom_torsion_publ_flag
C8 N1 C1 N4 -178.8(4) . . . 3_656 yes
C8 N1 C1 C2 0.8(5) . . . . yes
N4 C1 C2 C5 178.8(4) 3_656 . . . yes
N1 C1 C2 C5 -0.8(5) . . . . yes
N4 C1 C2 C7 9.4(15) 3_656 . . . yes
N1 C1 C2 C7 -170.2(13) . . . . yes
N4 C1 C2 S1 1.1(8) 3_656 . . . yes
N1 C1 C2 S1 -178.5(4) . . . . yes
C3 S1 C2 C5 0.9(5) . . . . yes
C3 S1 C2 C7 55(8) . . . . yes
C3 S1 C2 C1 178.5(7) . . . . yes
C2 S1 C3 C4 -1.6(11) . . . . yes
C2 S1 C3 C17 -172.8(7) . . . . yes
C17 C3 C4 C5 167.7(14) . . . . yes
S1 C3 C4 C5 1.8(17) . . . . yes
C7 C2 C5 C8 173.2(9) . . . . yes
C1 C2 C5 C8 0.5(5) . . . . yes
S1 C2 C5 C8 178.8(4) . . . . yes
C7 C2 C5 C4 -5.6(13) . . . . yes
C1 C2 C5 C4 -178.3(10) . . . . yes
S1 C2 C5 C4 0.0(11) . . . . yes
C7 C2 C5 S2 -4.0(10) . . . . yes
C1 C2 C5 S2 -176.7(4) . . . . yes
S1 C2 C5 S2 1.5(5) . . . . yes
C3 C4 C5 C2 -1.2(17) . . . . yes
C3 C4 C5 C8 -179.3(7) . . . . yes
C3 C4 C5 S2 -157(19) . . . . yes
C6 S2 C5 C2 0.9(5) . . . . yes
C6 S2 C5 C8 -175.2(6) . . . . yes
C6 S2 C5 C4 26(17) . . . . yes
C5 S2 C6 C7 2.4(9) . . . . yes
C5 S2 C6 C17 179.3(7) . . . . yes
C17 C6 C7 C2 179.0(11) . . . . yes
S2 C6 C7 C2 -5.2(15) . . . . yes
C5 C2 C7 C6 5.9(15) . . . . yes
C1 C2 C7 C6 175.1(7) . . . . yes
S1 C2 C7 C6 -122(8) . . . . yes
C9 N2 C8 N1 -0.9(8) . . . . yes
C9 N2 C8 C5 175.6(4) . . . . yes
C1 N1 C8 N2 176.5(4) . . . . yes
C1 N1 C8 C5 -0.5(5) . . . . yes
C2 C5 C8 N2 -177.1(4) . . . . yes
C4 C5 C8 N2 1.1(16) . . . . yes
S2 C5 C8 N2 -0.8(8) . . . . yes
C2 C5 C8 N1 0.0(5) . . . . yes
C4 C5 C8 N1 178.1(14) . . . . yes
S2 C5 C8 N1 176.2(5) . . . . yes
C8 N2 C9 N3 -0.9(8) . . . . yes
C8 N2 C9 C10 -179.5(4) . . . . yes
C16 N3 C9 N2 -179.5(5) . . . . yes
C16 N3 C9 C10 -0.8(5) . . . . yes
N2 C9 C10 C13 -179.4(4) . . . . yes
N3 C9 C10 C13 1.8(5) . . . . yes
N2 C9 C10 C15 -6.9(16) . . . . yes
N3 C9 C10 C15 174.3(14) . . . . yes
N2 C9 C10 S3 1.4(9) . . . . yes
N3 C9 C10 S3 -177.5(5) . . . . yes
C11 S3 C10 C13 1.0(5) . . . . yes
C11 S3 C10 C15 -74(9) . . . . yes
C11 S3 C10 C9 -179.8(7) . . . . yes
C10 S3 C11 C12 -0.8(9) . . . . yes
C10 S3 C11 C23 175.4(7) . . . . yes
C23 C11 C12 C13 -172.9(14) . . . . yes
S3 C11 C12 C13 0.4(15) . . . . yes
C15 C10 C13 C16 -176.8(10) . . . . yes
C9 C10 C13 C16 -2.0(5) . . . . yes
S3 C10 C13 C16 177.4(4) . . . . yes
C15 C10 C13 C12 4.8(13) . . . . yes
C9 C10 C13 C12 179.6(10) . . . . yes
S3 C10 C13 C12 -0.9(11) . . . . yes
C15 C10 C13 S4 4.2(11) . . . . yes
C9 C10 C13 S4 179.0(4) . . . . yes
S3 C10 C13 S4 -1.5(5) . . . . yes
C11 C12 C13 C10 0.3(15) . . . . yes
C11 C12 C13 C16 -177.3(7) . . . . yes
C14 S4 C13 C10 -2.2(5) . . . . yes
C14 S4 C13 C16 179.4(7) . . . . yes
C13 S4 C14 C15 -0.4(10) . . . . yes
C13 S4 C14 C23 178.8(7) . . . . yes
C13 C10 C15 C14 -4.5(18) . . . . yes
C9 C10 C15 C14 -176.7(7) . . . . yes
S3 C10 C15 C14 102(9) . . . . yes
C23 C14 C15 C10 -176.1(11) . . . . yes
S4 C14 C15 C10 2.8(17) . . . . yes
C1 N4 C16 N3 -2.1(7) 3_656 . . . yes
C1 N4 C16 C13 179.5(4) 3_656 . . . yes
C9 N3 C16 N4 -179.1(4) . . . . yes
C9 N3 C16 C13 -0.5(5) . . . . yes
C10 C13 C16 N4 -179.7(4) . . . . yes
C12 C13 C16 N4 -2.1(16) . . . . yes
S4 C13 C16 N4 -1.2(8) . . . . yes
C10 C13 C16 N3 1.7(5) . . . . yes
C12 C13 C16 N3 179.3(14) . . . . yes
S4 C13 C16 N3 -179.8(5) . . . . yes
C7 C6 C17 C18 89.3(16) . . . . yes
S2 C6 C17 C18 -86.5(9) . . . . yes
C7 C6 C17 C3 -168(4) . . . . yes
S2 C6 C17 C3 17(3) . . . . yes
C4 C3 C17 C18 -69(2) . . . . yes
S1 C3 C17 C18 98.0(9) . . . . yes
C4 C3 C17 C6 -153(4) . . . . yes
S1 C3 C17 C6 14(3) . . . . yes
C6 C17 C18 C19 -171.2(7) . . . . yes
C3 C17 C18 C19 172.2(7) . . . . yes
C17 C18 C19 C20 177.0(7) . . . . yes
C18 C19 C20 C21 -177.2(7) . . . . yes
C19 C20 C21 C22 178.6(7) . . . . yes
C15 C14 C23 C24 101.7(18) . . . . yes
S4 C14 C23 C24 -77.2(9) . . . . yes
C15 C14 C23 C11 169(4) . . . . yes
S4 C14 C23 C11 -10(2) . . . . yes
C12 C11 C23 C24 -78.1(19) . . . . yes
S3 C11 C23 C24 108.1(8) . . . . yes
C12 C11 C23 C14 162(4) . . . . yes
S3 C11 C23 C14 -12(2) . . . . yes
C14 C23 C24 C25 -170.8(7) . . . . yes
C11 C23 C24 C25 172.6(7) . . . . yes
C23 C24 C25 C26 -176.2(6) . . . . yes
C24 C25 C26 C27 176.9(6) . . . . yes
C25 C26 C27 C28 -164.3(11) . . . . yes
